data_1536397
loop_
_publ_author_name
'Palazzi, M.'
'Carcaly, C.'

_publ_section_title
;
 Stabilisation de la forme wurtzite de Ga2 S3 par le sulfure de lithium
;
_journal_name_full
;
Comptes Rendus Hebdomadaires des Seances de l'Academie des Sciences, Serie 2 
(-1983)
;
_journal_page_first 439
_journal_page_last 442
_journal_volume 296
_journal_year 1983
_chemical_formula_sum 'Ga1.30732 Li0.08004 S2.001'
_chemical_name_systematic '(Ga1.96 Li0.12 S3).667'
_space_group_IT_number 186
_symmetry_space_group_name_Hall 'P 6c -2c'
_symmetry_space_group_name_H-M 'P 63 m c'
_cell_angle_alpha 90
_cell_angle_beta 90
_cell_angle_gamma 120
_cell_formula_units_Z 1
_cell_length_a 3.713
_cell_length_b 3.713
_cell_length_c 6.07
_cell_volume 72.472
_citation_journal_id_ASTM CRSUDO
_cod_data_source_file Palazzi_CRSUDO_1983_671.cif
_cod_data_source_block Ga1.30732Li0.08004S2.001
_cod_original_cell_volume 72.47183
_cod_database_code 1536397

loop_
_symmetry_equiv_pos_as_xyz
x,y,z
x-y,x,z+1/2
-y,x-y,z
-x,-y,z+1/2
-x+y,-x,z
y,-x+y,z+1/2
y,x,z+1/2
-x+y,y,z
-x,-x+y,z+1/2
-y,-x,z
x-y,-y,z+1/2
x,x-y,z

loop_
_atom_site_label
_atom_site_type_symbol
_atom_site_fract_x
_atom_site_fract_y
_atom_site_fract_z
_atom_site_occupancy
_atom_site_U_iso_or_equiv
Li1 Li+1 0.3333 0.6667 0 0.04 0.0
Ga1 Ga+3 0.3333 0.6667 0 0.6537 0.0
S1 S-2 0.3333 0.6667 0.3764 1 0.0
